data_2219222
loop_
_publ_author_name
'Qiu, Xiao-Yang'

_publ_section_title
;
 2-Hydroxy-<i>N</i>'-(2-methoxynaphthylidene)benzohydrazide
;
_journal_coeditor_code AT2612
_journal_issue 9
_journal_name_full 'Acta Crystallographica Section E'
_journal_page_first o1829
_journal_page_last o1830
_journal_paper_doi 10.1107/S1600536808026962
_journal_volume 64
_journal_year 2008
_chemical_formula_moiety 'C19 H16 N2 O3'
_chemical_formula_sum 'C19 H16 N2 O3'
_chemical_formula_weight 320.34
_chemical_name_systematic ?
_space_group_IT_number 14
_symmetry_cell_setting monoclinic
_symmetry_space_group_name_Hall '-P 2ybc'
_symmetry_space_group_name_H-M 'P 1 21/c 1'
_atom_sites_solution_hydrogens geom
_atom_sites_solution_primary direct
_atom_sites_solution_secondary difmap
_audit_creation_method SHELXL97
_cell_angle_alpha 90.00
_cell_angle_beta 108.331(3)
_cell_angle_gamma 90.00
_cell_formula_units_Z 8
_cell_length_a 15.186(3)
_cell_length_b 9.059(2)
_cell_length_c 24.135(3)
_cell_measurement_reflns_used 5815
_cell_measurement_temperature 298(2)
_cell_measurement_theta_max 28.1
_cell_measurement_theta_min 2.4
_cell_volume 3151.8(10)
_computing_cell_refinement 'SAINT (Bruker, 2001)'
_computing_data_collection 'SMART (Bruker, 2001)'
_computing_data_reduction 'SAINT (Bruker, 2001)'
_computing_molecular_graphics 'SHELXTL (Sheldrick, 2008)'
_computing_publication_material 'SHELXTL (Sheldrick, 2008)'
_computing_structure_refinement 'SHELXL97 (Sheldrick, 2008)'
_computing_structure_solution 'SHELXS97 (Sheldrick, 2008)'
_diffrn_ambient_temperature 298(2)
_diffrn_measured_fraction_theta_full 0.988
_diffrn_measured_fraction_theta_max 0.988
_diffrn_measurement_device_type 'Bruker SMART CCD'
_diffrn_measurement_method \w
_diffrn_radiation_monochromator graphite
_diffrn_radiation_source 'fine-focus sealed tube'
_diffrn_radiation_type MoK\a
_diffrn_radiation_wavelength 0.71073
_diffrn_reflns_av_R_equivalents 0.0211
_diffrn_reflns_av_sigmaI/netI 0.0260
_diffrn_reflns_limit_h_max 19
_diffrn_reflns_limit_h_min -10
_diffrn_reflns_limit_k_max 11
_diffrn_reflns_limit_k_min -11
_diffrn_reflns_limit_l_max 30
_diffrn_reflns_limit_l_min -30
_diffrn_reflns_number 17807
_diffrn_reflns_theta_full 27.00
_diffrn_reflns_theta_max 27.00
_diffrn_reflns_theta_min 1.78
_exptl_absorpt_coefficient_mu 0.093
_exptl_absorpt_correction_T_max 0.9935
_exptl_absorpt_correction_T_min 0.9908
_exptl_absorpt_correction_type multi-scan
_exptl_absorpt_process_details '(SADABS; Sheldrick, 1996)'
_exptl_crystal_colour colourless
_exptl_crystal_density_diffrn 1.350
_exptl_crystal_density_method 'not measured'
_exptl_crystal_description block
_exptl_crystal_F_000 1344
_exptl_crystal_size_max 0.10
_exptl_crystal_size_mid 0.08
_exptl_crystal_size_min 0.07
_refine_diff_density_max 0.199
_refine_diff_density_min -0.209
_refine_ls_extinction_method none
_refine_ls_goodness_of_fit_ref 1.026
_refine_ls_hydrogen_treatment mixed
_refine_ls_matrix_type full
_refine_ls_number_parameters 443
_refine_ls_number_reflns 6805
_refine_ls_number_restraints 2
_refine_ls_restrained_S_all 1.026
_refine_ls_R_factor_all 0.0664
_refine_ls_R_factor_gt 0.0433
_refine_ls_shift/esd_max <0.000
_refine_ls_shift/su_max 0.000
_refine_ls_shift/su_max_lt 0.001
_refine_ls_shift/su_mean <0.001
_refine_ls_structure_factor_coef Fsqd
_refine_ls_weighting_details 'calc w=1/[\s^2^(Fo^2^)+(0.0503P)^2^+0.6715P] where P=(Fo^2^+2Fc^2^)/3'
_refine_ls_weighting_scheme calc
_refine_ls_wR_factor_gt 0.1047
_refine_ls_wR_factor_ref 0.1200
_reflns_number_gt 4792
_reflns_number_total 6805
_reflns_threshold_expression I>2\s(I)
_cod_data_source_file at2612.cif
_cod_data_source_block I
_cod_original_sg_symbol_H-M 'P 21/c'
_cod_database_code 2219222
_cod_database_fobs_code 2219222

loop_
_symmetry_equiv_pos_as_xyz
'x, y, z'
'-x, y+1/2, -z+1/2'
'-x, -y, -z'
'x, -y-1/2, z-1/2'

loop_
_atom_site_type_symbol
_atom_site_label
_atom_site_fract_x
_atom_site_fract_y
_atom_site_fract_z
_atom_site_U_iso_or_equiv
_atom_site_adp_type
_atom_site_calc_flag
_atom_site_refinement_flags
_atom_site_occupancy
O O1 0.43570(8) 0.65866(12) 0.40673(6) 0.0577(3) Uani d . 1
O O2 0.24611(8) 0.06121(13) 0.35547(5) 0.0573(3) Uani d . 1
O O3 0.15519(9) 0.28893(15) 0.47890(6) 0.0654(4) Uani d . 1
H H3 0.1503 0.2849 0.5117 0.098 Uiso calc R 1
O O4 0.16698(9) -0.14482(14) 0.15763(6) 0.0652(4) Uani d . 1
O O5 0.23207(9) 0.34100(14) 0.09458(6) 0.0665(4) Uani d . 1
O O6 0.26324(9) 0.11903(14) 0.25093(5) 0.0636(3) Uani d . 1
H H6 0.2693 0.1034 0.2854 0.095 Uiso calc R 1
N N1 0.36544(9) 0.26155(15) 0.41827(6) 0.0483(3) Uani d . 1
N N2 0.27814(9) 0.24269(15) 0.42336(6) 0.0466(3) Uani d D 1
N N3 0.10594(10) 0.13486(16) 0.08670(6) 0.0521(4) Uani d . 1
N N4 0.17195(9) 0.16834(16) 0.13899(6) 0.0490(3) Uani d D 1
C C1 0.49640(10) 0.42352(17) 0.43517(7) 0.0413(4) Uani d . 1
C C2 0.51078(11) 0.56729(17) 0.41994(7) 0.0442(4) Uani d . 1
C C3 0.59831(12) 0.61341(19) 0.41810(8) 0.0530(4) Uani d . 1
H H3A 0.6072 0.7102 0.4082 0.064 Uiso calc R 1
C C4 0.66957(12) 0.5156(2) 0.43086(8) 0.0556(5) Uani d . 1
H H4 0.7270 0.5469 0.4291 0.067 Uiso calc R 1
C C5 0.65964(11) 0.36863(19) 0.44667(7) 0.0483(4) Uani d . 1
C C6 0.73541(13) 0.2690(2) 0.46050(8) 0.0613(5) Uani d . 1
H H6A 0.7926 0.3010 0.4586 0.074 Uiso calc R 1
C C7 0.72615(15) 0.1284(2) 0.47645(9) 0.0696(5) Uani d . 1
H H7 0.7763 0.0640 0.4854 0.084 Uiso calc R 1
C C8 0.64025(14) 0.0810(2) 0.47939(9) 0.0699(6) Uani d . 1
H H8 0.6341 -0.0155 0.4908 0.084 Uiso calc R 1
C C9 0.56529(13) 0.1723(2) 0.46597(8) 0.0576(5) Uani d . 1
H H9 0.5090 0.1366 0.4680 0.069 Uiso calc R 1
C C10 0.57139(11) 0.32084(18) 0.44889(7) 0.0439(4) Uani d . 1
C C11 0.40275(10) 0.38697(18) 0.43631(7) 0.0434(4) Uani d . 1
H H11 0.3698 0.4561 0.4504 0.052 Uiso calc R 1
C C12 0.22305(11) 0.13587(17) 0.39171(7) 0.0436(4) Uani d . 1
C C13 0.13277(10) 0.11120(17) 0.40235(7) 0.0421(4) Uani d . 1
C C14 0.10236(11) 0.18085(18) 0.44498(7) 0.0470(4) Uani d . 1
C C15 0.01809(12) 0.1424(2) 0.45176(8) 0.0574(5) Uani d . 1
H H15 -0.0014 0.1890 0.4802 0.069 Uiso calc R 1
C C16 -0.03670(13) 0.0369(2) 0.41726(9) 0.0644(5) Uani d . 1
H H16 -0.0929 0.0114 0.4225 0.077 Uiso calc R 1
C C17 -0.00877(13) -0.0316(2) 0.37477(9) 0.0654(5) Uani d . 1
H H17 -0.0464 -0.1026 0.3509 0.078 Uiso calc R 1
C C18 0.07502(12) 0.00486(19) 0.36748(8) 0.0535(4) Uani d . 1
H H18 0.0934 -0.0425 0.3387 0.064 Uiso calc R 1
C C19 0.44208(15) 0.8020(2) 0.38459(12) 0.0814(7) Uani d . 1
H H19A 0.4892 0.8573 0.4129 0.122 Uiso calc R 1
H H19B 0.3835 0.8515 0.3767 0.122 Uiso calc R 1
H H19C 0.4579 0.7942 0.3492 0.122 Uiso calc R 1
C C20 0.02531(11) -0.02550(18) 0.13957(7) 0.0456(4) Uani d . 1
C C21 0.08806(12) -0.12555(18) 0.17276(8) 0.0496(4) Uani d . 1
C C22 0.06931(13) -0.2047(2) 0.21794(8) 0.0573(5) Uani d . 1
H H22 0.1128 -0.2708 0.2405 0.069 Uiso calc R 1
C C23 -0.01255(13) -0.1841(2) 0.22840(8) 0.0568(5) Uani d . 1
H H23 -0.0247 -0.2383 0.2579 0.068 Uiso calc R 1
C C24 -0.07948(11) -0.08342(18) 0.19611(7) 0.0476(4) Uani d . 1
C C25 -0.16522(13) -0.0609(2) 0.20663(8) 0.0592(5) Uani d . 1
H H25 -0.1784 -0.1142 0.2360 0.071 Uiso calc R 1
C C26 -0.22817(13) 0.0369(2) 0.17457(9) 0.0642(5) Uani d . 1
H H26 -0.2843 0.0499 0.1819 0.077 Uiso calc R 1
C C27 -0.20917(13) 0.1186(2) 0.13057(9) 0.0630(5) Uani d . 1
H H27 -0.2526 0.1860 0.1089 0.076 Uiso calc R 1
C C28 -0.12729(12) 0.1001(2) 0.11913(8) 0.0546(4) Uani d . 1
H H28 -0.1154 0.1559 0.0899 0.066 Uiso calc R 1
C C29 -0.06034(11) -0.00243(17) 0.15091(7) 0.0442(4) Uani d . 1
C C30 0.04095(12) 0.0481(2) 0.08884(8) 0.0521(4) Uani d . 1
H H30 -0.0033 0.0281 0.0531 0.063 Uiso calc R 1
C C31 0.23628(12) 0.27271(18) 0.13895(8) 0.0480(4) Uani d . 1
C C32 0.31301(12) 0.29697(18) 0.19424(8) 0.0497(4) Uani d . 1
C C33 0.32713(12) 0.22094(19) 0.24690(8) 0.0521(4) Uani d . 1
C C34 0.40499(14) 0.2494(2) 0.29426(9) 0.0671(5) Uani d . 1
H H34 0.4144 0.1974 0.3289 0.080 Uiso calc R 1
C C35 0.46828(16) 0.3539(3) 0.29042(10) 0.0822(7) Uani d . 1
H H35 0.5207 0.3714 0.3223 0.099 Uiso calc R 1
C C36 0.45451(17) 0.4331(3) 0.23953(11) 0.0847(7) Uani d . 1
H H36 0.4967 0.5056 0.2373 0.102 Uiso calc R 1
C C37 0.37807(15) 0.4044(2) 0.19212(10) 0.0672(5) Uani d . 1
H H37 0.3694 0.4575 0.1578 0.081 Uiso calc R 1
C C38 0.23682(15) -0.2434(3) 0.19098(11) 0.0880(7) Uani d . 1
H H38A 0.2578 -0.2118 0.2310 0.132 Uiso calc R 1
H H38B 0.2881 -0.2436 0.1757 0.132 Uiso calc R 1
H H38C 0.2116 -0.3413 0.1887 0.132 Uiso calc R 1
H H2 0.2587(14) 0.302(2) 0.4481(8) 0.080 Uiso d D 1
H H4A 0.1781(14) 0.116(2) 0.1714(6) 0.080 Uiso d D 1

loop_
_atom_site_aniso_label
_atom_site_aniso_U_11
_atom_site_aniso_U_22
_atom_site_aniso_U_33
_atom_site_aniso_U_12
_atom_site_aniso_U_13
_atom_site_aniso_U_23
O1 0.0480(7) 0.0460(7) 0.0824(9) -0.0025(5) 0.0255(6) 0.0106(6)
O2 0.0597(8) 0.0567(7) 0.0590(8) -0.0150(6) 0.0236(6) -0.0042(6)
O3 0.0675(8) 0.0794(9) 0.0541(8) -0.0345(7) 0.0264(7) -0.0193(7)
O4 0.0550(7) 0.0666(8) 0.0763(9) 0.0205(6) 0.0238(7) 0.0149(7)
O5 0.0687(8) 0.0665(8) 0.0698(9) 0.0089(7) 0.0296(7) 0.0261(7)
O6 0.0772(9) 0.0642(8) 0.0499(7) -0.0102(7) 0.0206(7) 0.0054(6)
N1 0.0416(7) 0.0511(8) 0.0539(8) -0.0098(6) 0.0173(6) 0.0013(7)
N2 0.0391(7) 0.0490(8) 0.0520(8) -0.0114(6) 0.0147(6) -0.0003(6)
N3 0.0466(8) 0.0639(9) 0.0484(8) 0.0113(7) 0.0186(7) 0.0105(7)
N4 0.0476(8) 0.0555(9) 0.0464(8) 0.0072(7) 0.0184(7) 0.0101(7)
C1 0.0385(8) 0.0446(8) 0.0400(8) -0.0099(7) 0.0111(6) -0.0020(7)
C2 0.0409(8) 0.0443(9) 0.0486(9) -0.0065(7) 0.0157(7) -0.0011(7)
C3 0.0491(10) 0.0491(10) 0.0649(11) -0.0122(8) 0.0236(8) 0.0033(8)
C4 0.0408(9) 0.0646(11) 0.0652(12) -0.0126(8) 0.0220(8) 0.0004(9)
C5 0.0419(9) 0.0572(10) 0.0454(9) -0.0044(8) 0.0133(7) -0.0042(8)
C6 0.0471(10) 0.0761(13) 0.0607(12) 0.0048(9) 0.0171(9) -0.0025(10)
C7 0.0623(13) 0.0728(14) 0.0696(13) 0.0173(11) 0.0147(10) 0.0008(11)
C8 0.0721(14) 0.0506(11) 0.0779(14) 0.0060(10) 0.0107(11) 0.0091(10)
C9 0.0511(10) 0.0521(10) 0.0656(12) -0.0050(8) 0.0127(9) 0.0063(9)
C10 0.0418(9) 0.0471(9) 0.0402(9) -0.0058(7) 0.0094(7) -0.0032(7)
C11 0.0387(8) 0.0466(9) 0.0437(9) -0.0078(7) 0.0114(7) 0.0038(7)
C12 0.0473(9) 0.0400(8) 0.0396(9) -0.0079(7) 0.0079(7) 0.0058(7)
C13 0.0431(8) 0.0412(8) 0.0379(8) -0.0087(7) 0.0068(6) 0.0089(7)
C14 0.0487(9) 0.0484(9) 0.0398(9) -0.0128(7) 0.0079(7) 0.0032(7)
C15 0.0545(10) 0.0672(12) 0.0537(11) -0.0150(9) 0.0216(8) 0.0020(9)
C16 0.0521(11) 0.0772(13) 0.0647(12) -0.0234(10) 0.0198(9) 0.0046(10)
C17 0.0616(12) 0.0699(12) 0.0619(12) -0.0324(10) 0.0155(10) -0.0068(10)
C18 0.0577(11) 0.0516(10) 0.0491(10) -0.0160(8) 0.0138(8) -0.0034(8)
C19 0.0717(14) 0.0544(12) 0.123(2) 0.0039(10) 0.0378(13) 0.0286(12)
C20 0.0449(9) 0.0469(9) 0.0435(9) -0.0001(7) 0.0118(7) -0.0018(7)
C21 0.0484(9) 0.0473(9) 0.0519(10) 0.0037(8) 0.0139(8) -0.0013(8)
C22 0.0642(12) 0.0476(10) 0.0541(11) 0.0044(8) 0.0102(9) 0.0064(8)
C23 0.0714(12) 0.0505(10) 0.0500(10) -0.0098(9) 0.0212(9) 0.0014(8)
C24 0.0513(10) 0.0445(9) 0.0467(9) -0.0120(7) 0.0150(8) -0.0108(7)
C25 0.0604(11) 0.0633(11) 0.0596(11) -0.0223(10) 0.0270(9) -0.0171(9)
C26 0.0452(10) 0.0747(13) 0.0742(13) -0.0112(10) 0.0211(10) -0.0234(11)
C27 0.0462(10) 0.0645(12) 0.0744(13) 0.0003(9) 0.0133(9) -0.0095(10)
C28 0.0449(10) 0.0568(10) 0.0591(11) -0.0014(8) 0.0117(8) -0.0015(9)
C29 0.0429(9) 0.0427(8) 0.0453(9) -0.0057(7) 0.0113(7) -0.0083(7)
C30 0.0458(9) 0.0649(11) 0.0446(9) 0.0091(9) 0.0126(7) 0.0049(8)
C31 0.0503(10) 0.0434(9) 0.0595(11) 0.0140(8) 0.0307(8) 0.0099(8)
C32 0.0547(10) 0.0458(9) 0.0576(10) 0.0058(8) 0.0304(8) -0.0035(8)
C33 0.0587(11) 0.0502(9) 0.0544(11) 0.0022(8) 0.0281(9) -0.0053(8)
C34 0.0711(13) 0.0813(14) 0.0524(11) -0.0015(11) 0.0246(10) -0.0123(10)
C35 0.0760(15) 0.1089(19) 0.0671(14) -0.0206(14) 0.0304(12) -0.0308(13)
C36 0.0874(16) 0.0939(17) 0.0848(17) -0.0348(13) 0.0443(14) -0.0277(14)
C37 0.0785(14) 0.0622(12) 0.0746(14) -0.0090(10) 0.0436(12) -0.0052(10)
C38 0.0680(14) 0.0909(16) 0.1037(19) 0.0353(12) 0.0250(13) 0.0250(14)

loop_
_atom_type_symbol
_atom_type_description
_atom_type_scat_dispersion_real
_atom_type_scat_dispersion_imag
_atom_type_scat_source
C C 0.0033 0.0016 'International Tables Vol C Tables 4.2.6.8 and 6.1.1.4'
H H 0.0000 0.0000 'International Tables Vol C Tables 4.2.6.8 and 6.1.1.4'
N N 0.0061 0.0033 'International Tables Vol C Tables 4.2.6.8 and 6.1.1.4'
O O 0.0106 0.0060 'International Tables Vol C Tables 4.2.6.8 and 6.1.1.4'

loop_
_geom_angle_atom_site_label_1
_geom_angle_atom_site_label_2
_geom_angle_atom_site_label_3
_geom_angle
C2 O1 C19 119.52(13)
C14 O3 H3 109.5
C21 O4 C38 119.16(15)
C33 O6 H6 109.5
C11 N1 N2 114.42(14)
C12 N2 N1 118.72(14)
C12 N2 H2 121.3(13)
N1 N2 H2 120.0(13)
C30 N3 N4 116.65(14)
C31 N4 N3 117.96(14)
C31 N4 H4A 119.5(14)
N3 N4 H4A 122.0(14)
C2 C1 C10 119.50(14)
C2 C1 C11 116.74(14)
C10 C1 C11 123.76(14)
O1 C2 C1 116.21(13)
O1 C2 C3 122.76(14)
C1 C2 C3 121.02(15)
C4 C3 C2 119.53(16)
C4 C3 H3A 120.2
C2 C3 H3A 120.2
C3 C4 C5 122.26(15)
C3 C4 H4 118.9
C5 C4 H4 118.9
C4 C5 C6 121.23(16)
C4 C5 C10 118.70(15)
C6 C5 C10 120.07(16)
C7 C6 C5 121.20(18)
C7 C6 H6A 119.4
C5 C6 H6A 119.4
C6 C7 C8 119.15(18)
C6 C7 H7 120.4
C8 C7 H7 120.4
C9 C8 C7 121.74(19)
C9 C8 H8 119.1
C7 C8 H8 119.1
C8 C9 C10 121.28(17)
C8 C9 H9 119.4
C10 C9 H9 119.4
C9 C10 C5 116.55(15)
C9 C10 C1 124.44(15)
C5 C10 C1 118.99(14)
N1 C11 C1 121.33(15)
N1 C11 H11 119.3
C1 C11 H11 119.3
O2 C12 N2 121.91(15)
O2 C12 C13 121.29(14)
N2 C12 C13 116.80(15)
C18 C13 C14 117.65(15)
C18 C13 C12 116.01(15)
C14 C13 C12 126.31(14)
O3 C14 C15 120.06(15)
O3 C14 C13 119.73(14)
C15 C14 C13 120.20(15)
C16 C15 C14 120.86(18)
C16 C15 H15 119.6
C14 C15 H15 119.6
C15 C16 C17 119.94(17)
C15 C16 H16 120.0
C17 C16 H16 120.0
C16 C17 C18 120.04(17)
C16 C17 H17 120.0
C18 C17 H17 120.0
C17 C18 C13 121.31(17)
C17 C18 H18 119.3
C13 C18 H18 119.3
O1 C19 H19A 109.5
O1 C19 H19B 109.5
H19A C19 H19B 109.5
O1 C19 H19C 109.5
H19A C19 H19C 109.5
H19B C19 H19C 109.5
C21 C20 C29 119.43(15)
C21 C20 C30 121.17(15)
C29 C20 C30 119.14(14)
O4 C21 C20 115.65(15)
O4 C21 C22 123.30(15)
C20 C21 C22 121.03(16)
C23 C22 C21 119.64(17)
C23 C22 H22 120.2
C21 C22 H22 120.2
C22 C23 C24 122.10(16)
C22 C23 H23 119.0
C24 C23 H23 119.0
C23 C24 C25 122.61(17)
C23 C24 C29 118.35(15)
C25 C24 C29 119.03(16)
C26 C25 C24 120.98(18)
C26 C25 H25 119.5
C24 C25 H25 119.5
C25 C26 C27 120.25(18)
C25 C26 H26 119.9
C27 C26 H26 119.9
C28 C27 C26 120.50(19)
C28 C27 H27 119.8
C26 C27 H27 119.8
C27 C28 C29 121.10(18)
C27 C28 H28 119.4
C29 C28 H28 119.4
C28 C29 C24 118.11(15)
C28 C29 C20 122.44(15)
C24 C29 C20 119.44(15)
N3 C30 C20 129.77(16)
N3 C30 H30 115.1
C20 C30 H30 115.1
O5 C31 N4 120.90(17)
O5 C31 C32 121.51(16)
N4 C31 C32 117.56(15)
C37 C32 C33 117.81(18)
C37 C32 C31 115.67(17)
C33 C32 C31 126.49(16)
O6 C33 C34 120.55(17)
O6 C33 C32 119.19(16)
C34 C33 C32 120.26(17)
C35 C34 C33 120.4(2)
C35 C34 H34 119.8
C33 C34 H34 119.8
C34 C35 C36 120.3(2)
C34 C35 H35 119.8
C36 C35 H35 119.8
C37 C36 C35 119.6(2)
C37 C36 H36 120.2
C35 C36 H36 120.2
C36 C37 C32 121.5(2)
C36 C37 H37 119.2
C32 C37 H37 119.2
O4 C38 H38A 109.5
O4 C38 H38B 109.5
H38A C38 H38B 109.5
O4 C38 H38C 109.5
H38A C38 H38C 109.5
H38B C38 H38C 109.5

loop_
_geom_bond_atom_site_label_1
_geom_bond_atom_site_label_2
_geom_bond_distance
O1 C2 1.3631(19)
O1 C19 1.419(2)
O2 C12 1.2401(19)
O3 C14 1.3635(19)
O3 H3 0.8200
O4 C21 1.370(2)
O4 C38 1.426(2)
O5 C31 1.2208(19)
O6 C33 1.365(2)
O6 H6 0.8200
N1 C11 1.283(2)
N1 N2 1.3801(18)
N2 C12 1.348(2)
N2 H2 0.918(19)
N3 C30 1.275(2)
N3 N4 1.376(2)
N4 C31 1.360(2)
N4 H4A 0.895(9)
C1 C2 1.389(2)
C1 C10 1.426(2)
C1 C11 1.469(2)
C2 C3 1.407(2)
C3 C4 1.357(2)
C3 H3A 0.9300
C4 C5 1.406(2)
C4 H4 0.9300
C5 C6 1.417(2)
C5 C10 1.425(2)
C6 C7 1.351(3)
C6 H6A 0.9300
C7 C8 1.396(3)
C7 H7 0.9300
C8 C9 1.361(3)
C8 H8 0.9300
C9 C10 1.419(2)
C9 H9 0.9300
C11 H11 0.9300
C12 C13 1.489(2)
C13 C18 1.393(2)
C13 C14 1.403(2)
C14 C15 1.385(2)
C15 C16 1.365(3)
C15 H15 0.9300
C16 C17 1.375(3)
C16 H16 0.9300
C17 C18 1.378(2)
C17 H17 0.9300
C18 H18 0.9300
C19 H19A 0.9600
C19 H19B 0.9600
C19 H19C 0.9600
C20 C21 1.375(2)
C20 C29 1.426(2)
C20 C30 1.477(2)
C21 C22 1.407(2)
C22 C23 1.357(3)
C22 H22 0.9300
C23 C24 1.405(2)
C23 H23 0.9300
C24 C25 1.418(2)
C24 C29 1.419(2)
C25 C26 1.354(3)
C25 H25 0.9300
C26 C27 1.397(3)
C26 H26 0.9300
C27 C28 1.366(2)
C27 H27 0.9300
C28 C29 1.412(2)
C28 H28 0.9300
C30 H30 0.9300
C31 C32 1.486(3)
C32 C37 1.399(3)
C32 C33 1.401(2)
C33 C34 1.386(3)
C34 C35 1.373(3)
C34 H34 0.9300
C35 C36 1.381(3)
C35 H35 0.9300
C36 C37 1.374(3)
C36 H36 0.9300
C37 H37 0.9300
C38 H38A 0.9600
C38 H38B 0.9600
C38 H38C 0.9600

loop_
_geom_hbond_atom_site_label_D
_geom_hbond_atom_site_label_H
_geom_hbond_atom_site_label_A
_geom_hbond_site_symmetry_A
_geom_hbond_distance_DH
_geom_hbond_distance_HA
_geom_hbond_distance_DA
_geom_hbond_angle_DHA
O3 H3 N3 4_566 0.82 2.24 3.0049(18) 155.2
O3 H3 O5 4_566 0.82 2.30 2.914(2) 132.5
O6 H6 O2 . 0.82 1.87 2.6683(17) 163.5
N2 H2 O3 . 0.918(19) 1.942(16) 2.6518(18) 132.7(17)
N4 H4A O6 . 0.895(9) 1.948(16) 2.6581(19) 135.0(18)
N4 H4A O4 . 0.895(9) 2.38(2) 2.877(2) 114.9(16)

loop_
_cod_related_entry_id
_cod_related_entry_database
_cod_related_entry_code
1 ChemSpider 4537002
